data_4113758
loop_
_publ_author_name
'Kaliappan Kamaraj'
'Eunsuk Kim'
'Benedikt Galliker'
'Lev N. Zakharov'
'Arnold L. Rheingold'
'Andreas D. Zuberb\"uhler'
'Kenneth D. Karlin'

_publ_section_title
;
 Copper(I) and Copper(II) Complexes Possessing Cross-Linked
 Imidazole-Phenol Ligands: Structures and Dioxygen Reactivity
;
_journal_name_full 'Journal of the American Chemical Society'
_journal_page_first 6028
_journal_page_last 6029
_journal_paper_doi 10.1021/ja034263f
_journal_volume 125
_journal_year 2003
_chemical_formula_sum 'C60 H82 Cl2 Cu2 N12 O10'
_chemical_formula_weight 1329.36
_chemical_name_systematic
; 
 ? 
;
_space_group_IT_number 15
_symmetry_cell_setting monoclinic
_symmetry_space_group_name_Hall '-C 2yc'
_symmetry_space_group_name_H-M 'C 1 2/c 1'
_atom_sites_solution_hydrogens geom
_atom_sites_solution_primary direct
_atom_sites_solution_secondary difmap
_audit_creation_method SHELXL-97
_cell_angle_alpha 90.00
_cell_angle_beta 90.9720(10)
_cell_angle_gamma 90.00
_cell_formula_units_Z 4
_cell_length_a 28.432(2)
_cell_length_b 13.0358(10)
_cell_length_c 17.1962(13)
_cell_measurement_reflns_used 9363
_cell_measurement_temperature 150(2)
_cell_measurement_theta_max 28.00
_cell_measurement_theta_min 2.66
_cell_volume 6372.6(8)
_computing_cell_refinement 'Bruker SMART'
_computing_data_collection 'Bruker SMART'
_computing_data_reduction 'Bruker SAINT'
_computing_molecular_graphics 'Bruker SHELXTL'
_computing_publication_material 'Bruker SHELXTL'
_computing_structure_refinement 'SHELXL-97 (Sheldrick, 1997)'
_computing_structure_solution 'SHELXS-97 (Sheldrick, 1990)'
_diffrn_ambient_temperature 150(2)
_diffrn_measured_fraction_theta_full 0.932
_diffrn_measured_fraction_theta_max 0.932
_diffrn_measurement_device_type 'CCD area detector'
_diffrn_measurement_method 'phi and omega scans'
_diffrn_radiation_monochromator graphite
_diffrn_radiation_source 'fine-focus sealed tube'
_diffrn_radiation_type MoK\a
_diffrn_radiation_wavelength 0.71073
_diffrn_reflns_av_R_equivalents 0.0328
_diffrn_reflns_av_sigmaI/netI 0.0451
_diffrn_reflns_limit_h_max 37
_diffrn_reflns_limit_h_min -36
_diffrn_reflns_limit_k_max 17
_diffrn_reflns_limit_k_min -11
_diffrn_reflns_limit_l_max 20
_diffrn_reflns_limit_l_min -22
_diffrn_reflns_number 19620
_diffrn_reflns_theta_full 28.29
_diffrn_reflns_theta_max 28.29
_diffrn_reflns_theta_min 1.43
_exptl_absorpt_coefficient_mu 0.817
_exptl_absorpt_correction_type SADABS
_exptl_crystal_density_diffrn 1.386
_exptl_crystal_density_meas 0
_exptl_crystal_description Plate
_exptl_crystal_F_000 2792
_exptl_crystal_size_max 0.35
_exptl_crystal_size_mid 0.20
_exptl_crystal_size_min 0.05
_refine_diff_density_max 1.031
_refine_diff_density_min -0.576
_refine_diff_density_rms 0.157
_refine_ls_extinction_method none
_refine_ls_goodness_of_fit_ref 1.190
_refine_ls_hydrogen_treatment mixed
_refine_ls_matrix_type full
_refine_ls_number_parameters 552
_refine_ls_number_reflns 7390
_refine_ls_number_restraints 0
_refine_ls_restrained_S_all 1.190
_refine_ls_R_factor_all 0.0701
_refine_ls_R_factor_gt 0.0549
_refine_ls_shift/su_max 0.003
_refine_ls_shift/su_mean 0.000
_refine_ls_structure_factor_coef Fsqd
_refine_ls_weighting_details 'calc w=1/[\s^2^(Fo^2^)+(0.0662P)^2^+37.1090P] where P=(Fo^2^+2Fc^2^)/3'
_refine_ls_weighting_scheme calc
_refine_ls_wR_factor_gt 0.1632
_refine_ls_wR_factor_ref 0.1785
_reflns_number_gt 6007
_reflns_number_total 7390
_reflns_threshold_expression >2sigma(I)
_cod_data_source_file ja034263fsi20030121_022247.cif
_cod_data_source_block kdk62
_cod_database_code 4113758

loop_
_symmetry_equiv_pos_as_xyz
'x, y, z'
'-x, y, -z+1/2'
'x+1/2, y+1/2, z'
'-x+1/2, y+1/2, -z+1/2'
'-x, -y, -z'
'x, -y, z-1/2'
'-x+1/2, -y+1/2, -z'
'x+1/2, -y+1/2, z-1/2'

loop_
_atom_site_label
_atom_site_type_symbol
_atom_site_fract_x
_atom_site_fract_y
_atom_site_fract_z
_atom_site_U_iso_or_equiv
_atom_site_adp_type
_atom_site_occupancy
_atom_site_symmetry_multiplicity
_atom_site_calc_flag
Cu1 Cu 0.079566(15) 0.09865(3) 0.16721(3) 0.01745(14) Uani 1 1 d
Cl1 Cl -0.09812(3) 0.70521(7) 0.24099(6) 0.0244(2) Uani 1 1 d
O1 O -0.13272(9) 0.0942(2) 0.25902(16) 0.0208(6) Uani 1 1 d
O2 O -0.05143(14) 0.6666(4) 0.2423(3) 0.0690(13) Uani 1 1 d
O3 O -0.12613(15) 0.6451(3) 0.1889(2) 0.0463(9) Uani 1 1 d
O4 O -0.11553(15) 0.7006(3) 0.3172(2) 0.0467(9) Uani 1 1 d
O5 O -0.09774(18) 0.8098(3) 0.2146(2) 0.0571(12) Uani 1 1 d
N1 N 0.08973(11) -0.0526(2) 0.1478(2) 0.0187(6) Uani 1 1 d
N2 N 0.12141(12) 0.0963(3) 0.05209(19) 0.0225(7) Uani 1 1 d
N3 N 0.00988(11) 0.0880(2) 0.14678(19) 0.0186(6) Uani 1 1 d
N4 N -0.06558(11) 0.1262(2) 0.14720(18) 0.0183(6) Uani 1 1 d
N5 N 0.07594(11) 0.2509(3) 0.1831(2) 0.0224(7) Uani 1 1 d
N6 N -0.0049(2) 0.4218(4) 0.1190(4) 0.0618(15) Uani 1 1 d
C1 C 0.1022(2) 0.2642(4) 0.0001(3) 0.0400(12) Uani 1 1 d
C2 C 0.12858(15) 0.1666(3) -0.0037(2) 0.0264(9) Uani 1 1 d
C3 C 0.16067(16) 0.1486(4) -0.0623(3) 0.0351(11) Uani 1 1 d
C4 C 0.18422(18) 0.0565(5) -0.0653(3) 0.0427(12) Uani 1 1 d
C5 C 0.17592(16) -0.0164(4) -0.0090(3) 0.0340(10) Uani 1 1 d
C6 C 0.14498(14) 0.0071(3) 0.0498(2) 0.0241(8) Uani 1 1 d
C7 C 0.13740(14) -0.0646(3) 0.1166(3) 0.0236(8) Uani 1 1 d
C8 C 0.05441(14) -0.1031(3) 0.0969(2) 0.0225(8) Uani 1 1 d
C9 C 0.00672(14) -0.1058(3) 0.1353(3) 0.0230(8) Uani 1 1 d
C10 C -0.01586(13) -0.0026(3) 0.1419(2) 0.0188(7) Uani 1 1 d
C11 C -0.06233(14) 0.0209(3) 0.1425(2) 0.0207(8) Uani 1 1 d
C12 C -0.02115(13) 0.1633(3) 0.1496(2) 0.0186(7) Uani 1 1 d
C13 C -0.10858(13) 0.1849(3) 0.1463(2) 0.0182(7) Uani 1 1 d
C14 C -0.14166(13) 0.1637(3) 0.2040(2) 0.0187(7) Uani 1 1 d
C15 C -0.18457(13) 0.2210(3) 0.1996(2) 0.0197(7) Uani 1 1 d
C16 C -0.18975(14) 0.2936(3) 0.1411(2) 0.0214(8) Uani 1 1 d
C17 C -0.15577(13) 0.3169(3) 0.0861(2) 0.0202(7) Uani 1 1 d
C18 C -0.11474(13) 0.2596(3) 0.0895(2) 0.0199(7) Uani 1 1 d
C19 C -0.22375(14) 0.2044(3) 0.2591(2) 0.0261(9) Uani 1 1 d
C20 C -0.20524(17) 0.2319(5) 0.3407(3) 0.0352(11) Uani 1 1 d
C21 C -0.24042(16) 0.0928(4) 0.2565(3) 0.0332(10) Uani 1 1 d
C22 C -0.26645(16) 0.2730(4) 0.2426(3) 0.0314(10) Uani 1 1 d
C23 C -0.16527(14) 0.3997(3) 0.0241(2) 0.0226(8) Uani 1 1 d
C24 C -0.11996(18) 0.4342(4) -0.0139(3) 0.0351(10) Uani 1 1 d
C25 C -0.19804(19) 0.3548(4) -0.0386(3) 0.0325(10) Uani 1 1 d
C26 C -0.18897(19) 0.4942(3) 0.0598(3) 0.0323(10) Uani 1 1 d
C27 C 0.08416(14) 0.3301(3) 0.2064(2) 0.0236(8) Uani 1 1 d
C28 C 0.0963(2) 0.4306(4) 0.2370(3) 0.0376(11) Uani 1 1 d
C29 C -0.00146(17) 0.5064(4) 0.1070(3) 0.0381(11) Uani 1 1 d
C30 C 0.0027(2) 0.6148(4) 0.0907(4) 0.0445(13) Uani 1 1 d
H1A H 0.1048(18) 0.297(4) -0.053(3) 0.035(14) Uiso 1 1 d
H1B H 0.121(2) 0.315(5) 0.036(4) 0.062(19) Uiso 1 1 d
H1C H 0.080(2) 0.266(5) 0.017(4) 0.040(18) Uiso 1 1 d
H3 H 0.170(2) 0.202(5) -0.098(3) 0.048(16) Uiso 1 1 d
H4 H 0.205(2) 0.044(4) -0.103(3) 0.038(14) Uiso 1 1 d
H5 H 0.188(2) -0.078(4) -0.010(3) 0.035(14) Uiso 1 1 d
H7A H 0.1419(14) -0.136(3) 0.103(2) 0.013(10) Uiso 1 1 d
H7B H 0.1581(16) -0.050(4) 0.158(3) 0.020(11) Uiso 1 1 d
H1N H 0.0900(15) -0.078(3) 0.189(3) 0.009(10) Uiso 1 1 d
H8A H 0.0657(16) -0.181(4) 0.087(3) 0.023(11) Uiso 1 1 d
H8B H 0.065(2) -0.073(5) 0.046(4) 0.050(17) Uiso 1 1 d
H9A H 0.0106(16) -0.126(4) 0.185(3) 0.019(11) Uiso 1 1 d
H9B H -0.014(2) -0.147(4) 0.107(3) 0.043(15) Uiso 1 1 d
H11 H -0.0910(13) -0.019(3) 0.140(2) 0.004(8) Uiso 1 1 d
H12 H -0.0162(16) 0.233(4) 0.151(3) 0.024(12) Uiso 1 1 d
H16 H -0.2162(18) 0.328(4) 0.138(3) 0.028(12) Uiso 1 1 d
H18 H -0.0861(13) 0.272(3) 0.051(2) 0.002(8) Uiso 1 1 d
H20A H -0.229(2) 0.215(4) 0.380(3) 0.041(15) Uiso 1 1 d
H20B H -0.178(2) 0.199(4) 0.352(3) 0.038(14) Uiso 1 1 d
H20C H -0.1961(18) 0.307(4) 0.341(3) 0.029(13) Uiso 1 1 d
H21A H -0.2474(16) 0.081(3) 0.207(3) 0.017(11) Uiso 1 1 d
H21B H -0.259(3) 0.079(5) 0.299(4) 0.07(2) Uiso 1 1 d
H21C H -0.214(2) 0.046(5) 0.265(4) 0.056(18) Uiso 1 1 d
H22A H -0.2781(18) 0.258(4) 0.188(3) 0.032(13) Uiso 1 1 d
H22B H -0.2597(19) 0.344(4) 0.244(3) 0.034(14) Uiso 1 1 d
H22C H -0.284(2) 0.259(4) 0.276(3) 0.041(16) Uiso 1 1 d
H24A H -0.1282(17) 0.494(4) -0.049(3) 0.029(12) Uiso 1 1 d
H24B H -0.0978(18) 0.464(4) 0.024(3) 0.027(12) Uiso 1 1 d
H24C H -0.1055(18) 0.384(4) -0.040(3) 0.028(13) Uiso 1 1 d
H25A H -0.206(2) 0.404(4) -0.077(3) 0.044(16) Uiso 1 1 d
H25B H -0.185(2) 0.302(5) -0.063(3) 0.044(16) Uiso 1 1 d
H25C H -0.226(2) 0.326(4) -0.017(3) 0.043(15) Uiso 1 1 d
H26A H -0.1663(19) 0.522(4) 0.101(3) 0.037(14) Uiso 1 1 d
H26B H -0.1956(18) 0.541(4) 0.021(3) 0.029(13) Uiso 1 1 d
H26C H -0.2215(19) 0.478(4) 0.084(3) 0.031(13) Uiso 1 1 d
H28A H 0.112(2) 0.430(5) 0.281(4) 0.052(18) Uiso 1 1 d
H28B H 0.069(2) 0.474(5) 0.246(4) 0.062(19) Uiso 1 1 d
H28C H 0.114(2) 0.463(5) 0.206(4) 0.056(19) Uiso 1 1 d
H30A H -0.001(2) 0.622(5) 0.041(4) 0.053(18) Uiso 1 1 d
H30B H -0.014(3) 0.645(5) 0.114(4) 0.06(2) Uiso 1 1 d
H30C H 0.038(4) 0.639(7) 0.116(5) 0.12(3) Uiso 1 1 d

loop_
_atom_site_aniso_label
_atom_site_aniso_U_11
_atom_site_aniso_U_22
_atom_site_aniso_U_33
_atom_site_aniso_U_23
_atom_site_aniso_U_13
_atom_site_aniso_U_12
Cu1 0.0154(2) 0.0125(2) 0.0245(3) -0.00196(17) 0.00015(17) 0.00041(16)
Cl1 0.0282(5) 0.0209(5) 0.0243(5) 0.0007(4) 0.0000(4) -0.0044(4)
O1 0.0185(13) 0.0192(13) 0.0245(14) 0.0048(11) -0.0023(10) -0.0007(10)
O2 0.028(2) 0.092(4) 0.087(3) 0.000(3) 0.005(2) 0.008(2)
O3 0.068(3) 0.0286(18) 0.042(2) -0.0002(15) -0.0195(18) -0.0147(17)
O4 0.063(3) 0.044(2) 0.0337(18) 0.0033(16) 0.0130(17) -0.0011(18)
O5 0.115(4) 0.0214(18) 0.0343(19) 0.0055(14) -0.014(2) -0.021(2)
N1 0.0189(16) 0.0160(15) 0.0211(16) 0.0005(13) 0.0010(13) 0.0029(12)
N2 0.0243(16) 0.0216(17) 0.0218(16) -0.0019(13) 0.0010(13) -0.0029(13)
N3 0.0181(15) 0.0140(15) 0.0238(16) -0.0013(12) 0.0023(12) -0.0001(12)
N4 0.0169(15) 0.0145(15) 0.0235(16) 0.0003(12) 0.0022(12) 0.0020(12)
N5 0.0213(16) 0.0167(16) 0.0289(18) 0.0003(13) -0.0023(13) -0.0012(13)
N6 0.061(3) 0.030(3) 0.094(4) 0.005(2) -0.026(3) -0.004(2)
C1 0.048(3) 0.035(3) 0.037(3) 0.012(2) 0.007(2) 0.002(2)
C2 0.028(2) 0.030(2) 0.0211(19) 0.0013(16) -0.0016(16) -0.0075(17)
C3 0.029(2) 0.053(3) 0.024(2) 0.005(2) 0.0043(17) -0.009(2)
C4 0.032(2) 0.066(4) 0.030(2) -0.002(2) 0.014(2) -0.004(2)
C5 0.025(2) 0.040(3) 0.038(3) -0.007(2) 0.0056(18) 0.0044(19)
C6 0.0172(17) 0.027(2) 0.029(2) -0.0047(16) -0.0007(15) -0.0006(15)
C7 0.0167(18) 0.022(2) 0.032(2) -0.0032(16) 0.0007(16) 0.0053(15)
C8 0.0237(19) 0.0164(18) 0.028(2) -0.0060(15) 0.0015(15) 0.0039(15)
C9 0.0220(19) 0.0127(18) 0.034(2) -0.0017(16) 0.0029(16) 0.0006(15)
C10 0.0186(17) 0.0145(17) 0.0233(18) -0.0020(14) 0.0033(14) -0.0013(14)
C11 0.0197(18) 0.0157(18) 0.0266(19) -0.0010(15) 0.0006(15) -0.0027(14)
C12 0.0176(17) 0.0126(17) 0.0255(19) 0.0003(14) 0.0020(14) 0.0004(13)
C13 0.0152(16) 0.0155(17) 0.0240(18) -0.0023(14) -0.0027(14) 0.0021(13)
C14 0.0171(17) 0.0156(17) 0.0233(18) -0.0013(14) -0.0006(14) 0.0003(14)
C15 0.0150(16) 0.0213(19) 0.0228(18) -0.0012(15) 0.0017(14) 0.0005(14)
C16 0.0159(17) 0.0227(19) 0.0256(19) -0.0014(15) -0.0012(14) 0.0041(15)
C17 0.0214(18) 0.0186(18) 0.0207(18) -0.0015(14) 0.0005(14) -0.0016(14)
C18 0.0206(18) 0.0180(18) 0.0210(18) -0.0019(14) 0.0013(14) -0.0005(14)
C19 0.0212(19) 0.035(2) 0.0221(19) 0.0045(17) 0.0032(15) 0.0057(17)
C20 0.024(2) 0.056(3) 0.026(2) -0.002(2) 0.0014(18) 0.008(2)
C21 0.024(2) 0.039(3) 0.037(3) 0.008(2) 0.0047(19) -0.0016(19)
C22 0.0179(19) 0.046(3) 0.030(2) 0.002(2) 0.0067(18) 0.0097(19)
C23 0.0240(19) 0.0202(19) 0.0235(19) 0.0017(15) -0.0018(15) 0.0055(15)
C24 0.033(2) 0.035(3) 0.038(3) 0.014(2) 0.006(2) 0.002(2)
C25 0.041(3) 0.028(2) 0.028(2) -0.0015(19) -0.010(2) 0.005(2)
C26 0.045(3) 0.020(2) 0.032(2) -0.0010(18) -0.002(2) 0.0086(19)
C27 0.0261(19) 0.018(2) 0.027(2) 0.0022(15) -0.0001(16) 0.0001(15)
C28 0.058(3) 0.015(2) 0.040(3) -0.0028(19) -0.007(3) -0.006(2)
C29 0.030(2) 0.037(3) 0.047(3) -0.005(2) -0.011(2) 0.003(2)
C30 0.049(3) 0.034(3) 0.050(4) 0.002(2) 0.006(3) 0.006(2)

loop_
_atom_type_symbol
_atom_type_description
_atom_type_scat_dispersion_real
_atom_type_scat_dispersion_imag
_atom_type_scat_source
C C 0.0033 0.0016 'International Tables Vol C Tables 4.2.6.8 and 6.1.1.4'
H H 0.0000 0.0000 'International Tables Vol C Tables 4.2.6.8 and 6.1.1.4'
N N 0.0061 0.0033 'International Tables Vol C Tables 4.2.6.8 and 6.1.1.4'
O O 0.0106 0.0060 'International Tables Vol C Tables 4.2.6.8 and 6.1.1.4'
Cl Cl 0.1484 0.1585 'International Tables Vol C Tables 4.2.6.8 and 6.1.1.4'
Cu Cu 0.3201 1.2651 'International Tables Vol C Tables 4.2.6.8 and 6.1.1.4'

loop_
_geom_angle_atom_site_label_1
_geom_angle_atom_site_label_2
_geom_angle_atom_site_label_3
_geom_angle
_geom_angle_site_symmetry_1
_geom_angle_site_symmetry_3
O1 Cu1 N5 88.97(12) 2 .
O1 Cu1 N3 149.16(13) 2 .
N5 Cu1 N3 92.26(13) . .
O1 Cu1 N1 88.11(12) 2 .
N5 Cu1 N1 174.41(14) . .
N3 Cu1 N1 92.69(13) . .
O1 Cu1 N2 98.66(12) 2 .
N5 Cu1 N2 99.04(13) . .
N3 Cu1 N2 111.53(12) . .
N1 Cu1 N2 76.71(13) . .
O4 Cl1 O2 108.3(3) . .
O4 Cl1 O3 111.1(2) . .
O2 Cl1 O3 109.1(3) . .
O4 Cl1 O5 109.8(2) . .
O2 Cl1 O5 109.2(3) . .
O3 Cl1 O5 109.3(2) . .
C14 O1 Cu1 125.2(2) . 2
C7 N1 C8 110.9(3) . .
C7 N1 Cu1 107.4(2) . .
C8 N1 Cu1 115.8(2) . .
C6 N2 C2 119.2(4) . .
C6 N2 Cu1 107.4(3) . .
C2 N2 Cu1 133.1(3) . .
C12 N3 C10 106.4(3) . .
C12 N3 Cu1 126.7(3) . .
C10 N3 Cu1 125.8(2) . .
C12 N4 C11 107.1(3) . .
C12 N4 C13 127.0(3) . .
C11 N4 C13 125.8(3) . .
C27 N5 Cu1 160.2(3) . .
N2 C2 C3 120.7(4) . .
N2 C2 C1 118.1(4) . .
C3 C2 C1 121.1(4) . .
C4 C3 C2 120.0(5) . .
C3 C4 C5 119.0(4) . .
C4 C5 C6 118.5(5) . .
N2 C6 C5 122.4(4) . .
N2 C6 C7 116.0(3) . .
C5 C6 C7 121.5(4) . .
N1 C7 C6 111.0(3) . .
N1 C8 C9 110.8(3) . .
C10 C9 C8 113.5(3) . .
C11 C10 N3 108.7(3) . .
C11 C10 C9 128.5(4) . .
N3 C10 C9 122.8(3) . .
C10 C11 N4 106.9(3) . .
N3 C12 N4 110.9(3) . .
C18 C13 C14 123.8(3) . .
C18 C13 N4 118.5(3) . .
C14 C13 N4 117.7(3) . .
O1 C14 C13 120.9(3) . .
O1 C14 C15 123.1(3) . .
C13 C14 C15 116.0(3) . .
C16 C15 C14 118.4(3) . .
C16 C15 C19 120.6(3) . .
C14 C15 C19 121.1(3) . .
C15 C16 C17 125.0(4) . .
C18 C17 C16 116.5(4) . .
C18 C17 C23 123.1(3) . .
C16 C17 C23 120.5(3) . .
C17 C18 C13 120.2(4) . .
C22 C19 C21 107.8(4) . .
C22 C19 C20 107.0(4) . .
C21 C19 C20 110.4(4) . .
C22 C19 C15 112.0(3) . .
C21 C19 C15 110.0(4) . .
C20 C19 C15 109.5(3) . .
C24 C23 C25 108.6(4) . .
C24 C23 C26 108.3(4) . .
C25 C23 C26 108.8(4) . .
C24 C23 C17 111.5(3) . .
C25 C23 C17 108.5(3) . .
C26 C23 C17 111.0(3) . .
N5 C27 C28 178.1(5) . .
N6 C29 C30 179.3(7) . .

loop_
_geom_bond_atom_site_label_1
_geom_bond_atom_site_label_2
_geom_bond_distance
_geom_bond_site_symmetry_2
Cu1 O1 1.957(3) 2
Cu1 N5 2.006(3) .
Cu1 N3 2.011(3) .
Cu1 N1 2.021(3) .
Cu1 N2 2.327(3) .
Cl1 O4 1.410(4) .
Cl1 O2 1.420(4) .
Cl1 O3 1.424(3) .
Cl1 O5 1.437(3) .
O1 C14 1.331(4) .
O1 Cu1 1.957(3) 2
N1 C7 1.474(5) .
N1 C8 1.476(5) .
N2 C6 1.343(5) .
N2 C2 1.345(5) .
N3 C12 1.322(5) .
N3 C10 1.391(5) .
N4 C12 1.353(5) .
N4 C11 1.379(5) .
N4 C13 1.442(5) .
N5 C27 1.130(5) .
N6 C29 1.125(7) .
C1 C2 1.478(7) .
C2 C3 1.390(6) .
C3 C4 1.377(8) .
C4 C5 1.381(8) .
C5 C6 1.386(6) .
C6 C7 1.499(6) .
C8 C9 1.519(6) .
C9 C10 1.496(5) .
C10 C11 1.356(5) .
C13 C18 1.388(5) .
C13 C14 1.407(5) .
C14 C15 1.432(5) .
C15 C16 1.386(5) .
C15 C19 1.541(5) .
C16 C17 1.397(5) .
C17 C18 1.386(5) .
C17 C23 1.537(5) .
C19 C22 1.530(6) .
C19 C21 1.531(7) .
C19 C20 1.533(6) .
C23 C24 1.523(6) .
C23 C25 1.530(6) .
C23 C26 1.537(6) .
C27 C28 1.452(6) .
C29 C30 1.447(8) .
